data_7052696
loop_
_publ_author_name
'Bourne, Susan A.'
'Corin, Kirsten'
'Cruickshank, Dyanne L.'
'Davson, Jessica'
'Nassimbeni, Luigi R.'
'Su, Hong'
'Weber, Edwin'

_publ_section_title
;
 Enclathration of bases by a fluorenyl host: structure, stability and
 selectivity
;
_journal_issue 7
_journal_name_full 'New Journal of Chemistry'
_journal_page_first 1556
_journal_paper_doi 10.1039/c1nj20241c
_journal_volume 35
_journal_year 2011
_chemical_formula_moiety 'C32 H22 O2, 2(C5 H5 N)'
_chemical_formula_sum 'C42 H32 N2 O2'
_chemical_formula_weight 596.70
_chemical_melting_point 264.5(5)
_chemical_name_common
;
1,4-bis(9-hydroxyfluoren-9-yl)benzene. pyridine clathrate
;
_chemical_name_systematic
;
1,4-bis(9-hydroxyfluoren-9-yl)benzene. pyridine clathrate
;
_space_group_IT_number 14
_symmetry_cell_setting monoclinic
_symmetry_space_group_name_Hall '-P 2yn'
_symmetry_space_group_name_H-M 'P 1 21/n 1'
_atom_sites_solution_hydrogens geom
_atom_sites_solution_primary direct
_atom_sites_solution_secondary difmap
_audit_creation_method SHELXL-97
_cell_angle_alpha 90.00
_cell_angle_beta 97.838(2)
_cell_angle_gamma 90.00
_cell_formula_units_Z 2
_cell_length_a 8.8538(3)
_cell_length_b 10.4545(4)
_cell_length_c 17.0843(8)
_cell_measurement_reflns_used 1763
_cell_measurement_temperature 173(2)
_cell_measurement_theta_max 25.7
_cell_measurement_theta_min 3.7
_cell_volume 1566.58(11)
_computing_cell_refinement 'Collect (Nonius, 2000)'
_computing_data_collection 'Collect (Nonius, 2000)'
_computing_data_reduction 'Collect (Nonius, 2000)'
_computing_molecular_graphics 'XSEED, graphical interface to SHELX (1999)'
_computing_publication_material 'SHELXL-97 (Sheldrick, 1997)'
_computing_structure_refinement 'SHELXL-97 (Sheldrick, 1997)'
_computing_structure_solution 'SHELXS-97 (Sheldrick, 1990)'
_diffrn_ambient_temperature 173(2)
_diffrn_measured_fraction_theta_full 0.990
_diffrn_measured_fraction_theta_max 0.990
_diffrn_measurement_device_type 'Nonius Kappa CCD'
_diffrn_measurement_method 'Combination of phi and omega'
_diffrn_radiation_monochromator graphite
_diffrn_radiation_source 'fine-focus sealed tube'
_diffrn_radiation_type MoK\a
_diffrn_radiation_wavelength 0.71073
_diffrn_reflns_av_R_equivalents 0.0369
_diffrn_reflns_av_sigmaI/netI 0.0869
_diffrn_reflns_limit_h_max 10
_diffrn_reflns_limit_h_min -10
_diffrn_reflns_limit_k_max 12
_diffrn_reflns_limit_k_min -12
_diffrn_reflns_limit_l_max 20
_diffrn_reflns_limit_l_min -20
_diffrn_reflns_number 5192
_diffrn_reflns_theta_full 25.67
_diffrn_reflns_theta_max 25.67
_diffrn_reflns_theta_min 3.67
_diffrn_standards_decay_% none
_diffrn_standards_interval_count n/a
_diffrn_standards_interval_time n/a
_diffrn_standards_number n/a
_exptl_absorpt_coefficient_mu 0.078
_exptl_absorpt_correction_type none
_exptl_crystal_colour colourless
_exptl_crystal_density_diffrn 1.265
_exptl_crystal_density_meas ?
_exptl_crystal_density_method 'not measured'
_exptl_crystal_description 'Clear blocks'
_exptl_crystal_F_000 628
_exptl_crystal_size_max 0.40
_exptl_crystal_size_mid 0.40
_exptl_crystal_size_min 0.20
_refine_diff_density_max 0.183
_refine_diff_density_min -0.225
_refine_diff_density_rms 0.047
_refine_ls_extinction_coef none
_refine_ls_extinction_method none
_refine_ls_goodness_of_fit_ref 0.899
_refine_ls_hydrogen_treatment mixed
_refine_ls_matrix_type full
_refine_ls_number_parameters 212
_refine_ls_number_reflns 2945
_refine_ls_number_restraints 1
_refine_ls_restrained_S_all 0.899
_refine_ls_R_factor_all 0.0882
_refine_ls_R_factor_gt 0.0399
_refine_ls_shift/su_max 0.000
_refine_ls_shift/su_mean 0.000
_refine_ls_structure_factor_coef Fsqd
_refine_ls_weighting_details 'calc w=1/[\s^2^(Fo^2^)+(0.0374P)^2^+0.0000P] where P=(Fo^2^+2Fc^2^)/3'
_refine_ls_weighting_scheme calc
_refine_ls_wR_factor_gt 0.0816
_refine_ls_wR_factor_ref 0.0935
_reflns_number_gt 1763
_reflns_number_total 2945
_reflns_threshold_expression >2sigma(I)
_cod_data_source_file c1nj20241c.txt
_cod_data_source_block hpyr
_cod_depositor_comments
;
The following automatic conversions were performed:

'_chemical_melting_point' value '264-265' was changed to '264.5(5)' -
the average value was taken and precision was estimated.

Automatic conversion script
Id: cif_fix_values 1715 2011-07-08 13:25:40Z adriana 

The following automatic conversions were performed:

'_exptl_crystal_density_meas' value 'not measured' was changed to '?'
- the value is perceived as not measured.

Automatic conversion script
Id: cif_fix_values 3008 2015-01-20 13:52:24Z robertas 
;
_cod_original_sg_symbol_H-M 'P 21/n'
_cod_database_code 7052696

loop_
_symmetry_equiv_pos_as_xyz
'x, y, z'
'-x+1/2, y+1/2, -z+1/2'
'-x, -y, -z'
'x-1/2, -y-1/2, z-1/2'

loop_
_atom_site_label
_atom_site_type_symbol
_atom_site_fract_x
_atom_site_fract_y
_atom_site_fract_z
_atom_site_U_iso_or_equiv
_atom_site_adp_type
_atom_site_occupancy
_atom_site_symmetry_multiplicity
_atom_site_calc_flag
_atom_site_refinement_flags
_atom_site_disorder_assembly
_atom_site_disorder_group
O1 O 0.70430(13) 0.39219(10) 0.10995(7) 0.0231(3) Uani 1 1 d D . .
H1O H 0.629(2) 0.3383(17) 0.1301(13) 0.079(8) Uiso 1 1 d D . .
C1 C 0.94286(19) 0.16678(15) 0.14149(10) 0.0247(4) Uani 1 1 d . . .
H1 H 0.9881 0.2329 0.1750 0.030 Uiso 1 1 calc R . .
C2 C 0.9842(2) 0.03936(16) 0.15608(11) 0.0286(4) Uani 1 1 d . . .
H2 H 1.0579 0.0184 0.2000 0.034 Uiso 1 1 calc R . .
C3 C 0.9184(2) -0.05724(16) 0.10687(11) 0.0308(5) Uani 1 1 d . . .
H3 H 0.9480 -0.1436 0.1173 0.037 Uiso 1 1 calc R . .
C4 C 0.81022(19) -0.02878(15) 0.04292(11) 0.0279(4) Uani 1 1 d . . .
H4 H 0.7651 -0.0950 0.0095 0.034 Uiso 1 1 calc R . .
C5 C 0.55821(19) 0.10133(17) -0.09428(11) 0.0280(4) Uani 1 1 d . . .
H5 H 0.5591 0.0116 -0.1031 0.034 Uiso 1 1 calc R . .
C6 C 0.45842(19) 0.17993(16) -0.14247(11) 0.0282(4) Uani 1 1 d . . .
H6 H 0.3904 0.1436 -0.1844 0.034 Uiso 1 1 calc R . .
C7 C 0.45752(18) 0.31110(16) -0.12981(11) 0.0263(4) Uani 1 1 d . . .
H7 H 0.3884 0.3635 -0.1630 0.032 Uiso 1 1 calc R . .
C8 C 0.55650(18) 0.36669(16) -0.06909(10) 0.0227(4) Uani 1 1 d . . .
H8 H 0.5563 0.4566 -0.0609 0.027 Uiso 1 1 calc R . .
C9 C 0.77220(17) 0.32559(14) 0.05028(10) 0.0191(4) Uani 1 1 d . . .
C10 C 0.89250(18) 0.41555(14) 0.02532(10) 0.0187(4) Uani 1 1 d . . .
C11 C 0.86096(18) 0.54555(14) 0.01610(9) 0.0201(4) Uani 1 1 d . . .
H11 H 0.7657 0.5778 0.0271 0.024 Uiso 1 1 calc R . .
C12 C 1.03319(18) 0.37148(15) 0.00887(10) 0.0211(4) Uani 1 1 d . . .
H12 H 1.0570 0.2831 0.0149 0.025 Uiso 1 1 calc R . .
C1A C 0.83509(18) 0.19520(15) 0.07757(10) 0.0196(4) Uani 1 1 d . . .
C4A C 0.76831(18) 0.09817(15) 0.02814(10) 0.0214(4) Uani 1 1 d . . .
C5A C 0.65616(18) 0.15587(15) -0.03327(10) 0.0212(4) Uani 1 1 d . . .
C8A C 0.65525(18) 0.28858(15) -0.02083(10) 0.0196(4) Uani 1 1 d . . .
N1G N 0.50563(16) 0.24377(13) 0.18434(9) 0.0282(4) Uani 1 1 d . . .
C2G C 0.3714(2) 0.27664(17) 0.20612(12) 0.0325(5) Uani 1 1 d . . .
H2G H 0.3157 0.3442 0.1784 0.039 Uiso 1 1 calc R . .
C3G C 0.3094(2) 0.21732(18) 0.26700(11) 0.0332(5) Uani 1 1 d . . .
H3G H 0.2143 0.2446 0.2811 0.040 Uiso 1 1 calc R . .
C4G C 0.3886(2) 0.11815(17) 0.30658(11) 0.0318(5) Uani 1 1 d . . .
H4G H 0.3486 0.0751 0.3482 0.038 Uiso 1 1 calc R . .
C5G C 0.5266(2) 0.08243(16) 0.28480(11) 0.0308(5) Uani 1 1 d . . .
H5G H 0.5836 0.0142 0.3110 0.037 Uiso 1 1 calc R . .
C6G C 0.5803(2) 0.14760(16) 0.22437(10) 0.0282(4) Uani 1 1 d . . .
H6G H 0.6762 0.1229 0.2102 0.034 Uiso 1 1 calc R . .

loop_
_atom_site_aniso_label
_atom_site_aniso_U_11
_atom_site_aniso_U_22
_atom_site_aniso_U_33
_atom_site_aniso_U_23
_atom_site_aniso_U_13
_atom_site_aniso_U_12
O1 0.0253(7) 0.0219(6) 0.0241(7) -0.0028(5) 0.0101(6) -0.0004(6)
C1 0.0253(10) 0.0239(9) 0.0249(11) 0.0015(8) 0.0037(8) -0.0023(8)
C2 0.0270(10) 0.0298(10) 0.0283(11) 0.0078(9) 0.0011(9) 0.0034(9)
C3 0.0326(11) 0.0227(10) 0.0365(13) 0.0047(9) 0.0030(10) 0.0043(9)
C4 0.0283(10) 0.0208(9) 0.0348(12) -0.0018(8) 0.0047(9) -0.0022(8)
C5 0.0272(10) 0.0260(10) 0.0308(12) -0.0024(9) 0.0036(9) -0.0036(9)
C6 0.0244(10) 0.0334(11) 0.0263(11) -0.0050(8) 0.0011(9) -0.0048(9)
C7 0.0200(9) 0.0336(10) 0.0253(11) 0.0028(8) 0.0026(8) 0.0039(8)
C8 0.0220(9) 0.0235(9) 0.0232(10) 0.0006(8) 0.0051(8) 0.0024(8)
C9 0.0208(9) 0.0173(8) 0.0200(10) -0.0012(7) 0.0062(8) -0.0002(7)
C10 0.0195(9) 0.0198(9) 0.0166(10) 0.0001(7) 0.0012(8) -0.0016(7)
C11 0.0192(9) 0.0206(9) 0.0207(10) -0.0001(7) 0.0038(8) 0.0015(8)
C12 0.0248(10) 0.0183(9) 0.0203(10) -0.0001(7) 0.0036(8) 0.0019(8)
C1A 0.0191(9) 0.0194(9) 0.0215(10) 0.0027(7) 0.0071(8) -0.0012(7)
C4A 0.0195(9) 0.0216(9) 0.0241(11) 0.0016(8) 0.0065(8) 0.0001(8)
C5A 0.0194(9) 0.0231(9) 0.0222(10) 0.0003(8) 0.0061(8) -0.0014(8)
C8A 0.0166(8) 0.0225(9) 0.0207(10) 0.0005(7) 0.0060(8) -0.0015(8)
N1G 0.0276(9) 0.0284(9) 0.0292(10) 0.0014(7) 0.0063(7) -0.0031(7)
C2G 0.0298(11) 0.0305(11) 0.0362(13) -0.0003(9) 0.0012(10) 0.0025(9)
C3G 0.0212(10) 0.0481(12) 0.0309(12) -0.0069(10) 0.0057(9) -0.0037(9)
C4G 0.0363(11) 0.0388(11) 0.0205(11) 0.0002(9) 0.0045(9) -0.0110(10)
C5G 0.0373(11) 0.0300(11) 0.0241(12) -0.0004(8) 0.0012(9) -0.0001(9)
C6G 0.0263(10) 0.0319(10) 0.0266(11) -0.0032(8) 0.0043(9) -0.0005(8)

loop_
_atom_type_symbol
_atom_type_description
_atom_type_scat_dispersion_real
_atom_type_scat_dispersion_imag
_atom_type_scat_source
C C 0.0033 0.0016 'International Tables Vol C Tables 4.2.6.8 and 6.1.1.4'
H H 0.0000 0.0000 'International Tables Vol C Tables 4.2.6.8 and 6.1.1.4'
N N 0.0061 0.0033 'International Tables Vol C Tables 4.2.6.8 and 6.1.1.4'
O O 0.0106 0.0060 'International Tables Vol C Tables 4.2.6.8 and 6.1.1.4'

loop_
_geom_angle_atom_site_label_1
_geom_angle_atom_site_label_2
_geom_angle_atom_site_label_3
_geom_angle
_geom_angle_site_symmetry_1
_geom_angle_site_symmetry_3
_geom_angle_publ_flag
C9 O1 H1O 110.2(13) . . ?
C1A C1 C2 118.88(16) . . ?
C1A C1 H1 120.6 . . ?
C2 C1 H1 120.6 . . ?
C3 C2 C1 120.51(17) . . ?
C3 C2 H2 119.7 . . ?
C1 C2 H2 119.7 . . ?
C4 C3 C2 120.61(16) . . ?
C4 C3 H3 119.7 . . ?
C2 C3 H3 119.7 . . ?
C3 C4 C4A 119.14(16) . . ?
C3 C4 H4 120.4 . . ?
C4A C4 H4 120.4 . . ?
C5A C5 C6 118.97(16) . . ?
C5A C5 H5 120.5 . . ?
C6 C5 H5 120.5 . . ?
C7 C6 C5 120.52(16) . . ?
C7 C6 H6 119.7 . . ?
C5 C6 H6 119.7 . . ?
C6 C7 C8 120.83(16) . . ?
C6 C7 H7 119.6 . . ?
C8 C7 H7 119.6 . . ?
C8A C8 C7 118.72(16) . . ?
C8A C8 H8 120.6 . . ?
C7 C8 H8 120.6 . . ?
O1 C9 C1A 112.89(13) . . ?
O1 C9 C10 106.03(12) . . ?
C1A C9 C10 113.45(12) . . ?
O1 C9 C8A 112.49(12) . . ?
C1A C9 C8A 101.30(12) . . ?
C10 C9 C8A 110.84(13) . . ?
C11 C10 C12 118.13(14) . . ?
C11 C10 C9 119.79(13) . . ?
C12 C10 C9 122.05(14) . . ?
C12 C11 C10 120.80(14) 3_765 . ?
C12 C11 H11 119.6 3_765 . ?
C10 C11 H11 119.6 . . ?
C11 C12 C10 121.07(14) 3_765 . ?
C11 C12 H12 119.5 3_765 . ?
C10 C12 H12 119.5 . . ?
C1 C1A C4A 120.74(15) . . ?
C1 C1A C9 128.29(15) . . ?
C4A C1A C9 110.97(14) . . ?
C4 C4A C1A 120.12(16) . . ?
C4 C4A C5A 131.10(16) . . ?
C1A C4A C5A 108.76(14) . . ?
C5 C5A C8A 120.33(16) . . ?
C5 C5A C4A 131.31(15) . . ?
C8A C5A C4A 108.33(14) . . ?
C8 C8A C5A 120.62(15) . . ?
C8 C8A C9 128.78(14) . . ?
C5A C8A C9 110.60(14) . . ?
C2G N1G C6G 116.50(16) . . ?
N1G C2G C3G 123.48(17) . . ?
N1G C2G H2G 118.3 . . ?
C3G C2G H2G 118.3 . . ?
C4G C3G C2G 118.54(17) . . ?
C4G C3G H3G 120.7 . . ?
C2G C3G H3G 120.7 . . ?
C3G C4G C5G 118.88(17) . . ?
C3G C4G H4G 120.6 . . ?
C5G C4G H4G 120.6 . . ?
C6G C5G C4G 118.62(17) . . ?
C6G C5G H5G 120.7 . . ?
C4G C5G H5G 120.7 . . ?
N1G C6G C5G 123.98(17) . . ?
N1G C6G H6G 118.0 . . ?
C5G C6G H6G 118.0 . . ?

loop_
_geom_bond_atom_site_label_1
_geom_bond_atom_site_label_2
_geom_bond_distance
_geom_bond_site_symmetry_2
_geom_bond_publ_flag
O1 C9 1.4327(18) . ?
O1 H1O 0.972(9) . ?
C1 C1A 1.381(2) . ?
C1 C2 1.395(2) . ?
C1 H1 0.9500 . ?
C2 C3 1.390(2) . ?
C2 H2 0.9500 . ?
C3 C4 1.384(2) . ?
C3 H3 0.9500 . ?
C4 C4A 1.392(2) . ?
C4 H4 0.9500 . ?
C5 C5A 1.385(2) . ?
C5 C6 1.391(2) . ?
C5 H5 0.9500 . ?
C6 C7 1.388(2) . ?
C6 H6 0.9500 . ?
C7 C8 1.391(2) . ?
C7 H7 0.9500 . ?
C8 C8A 1.384(2) . ?
C8 H8 0.9500 . ?
C9 C1A 1.521(2) . ?
C9 C10 1.525(2) . ?
C9 C8A 1.535(2) . ?
C10 C11 1.392(2) . ?
C10 C12 1.392(2) . ?
C11 C12 1.386(2) 3_765 ?
C11 H11 0.9500 . ?
C12 C11 1.386(2) 3_765 ?
C12 H12 0.9500 . ?
C1A C4A 1.398(2) . ?
C4A C5A 1.472(2) . ?
C5A C8A 1.404(2) . ?
N1G C2G 1.337(2) . ?
N1G C6G 1.339(2) . ?
C2G C3G 1.387(3) . ?
C2G H2G 0.9500 . ?
C3G C4G 1.376(2) . ?
C3G H3G 0.9500 . ?
C4G C5G 1.377(2) . ?
C4G H4G 0.9500 . ?
C5G C6G 1.375(2) . ?
C5G H5G 0.9500 . ?
C6G H6G 0.9500 . ?

loop_
_geom_hbond_atom_site_label_D
_geom_hbond_atom_site_label_H
_geom_hbond_atom_site_label_A
_geom_hbond_distance_DH
_geom_hbond_distance_HA
_geom_hbond_distance_DA
_geom_hbond_angle_DHA
_geom_hbond_site_symmetry_A
O1 H1O N1G 0.972(9) 1.817(10) 2.7797(17) 170(2) .

loop_
_geom_torsion_atom_site_label_1
_geom_torsion_atom_site_label_2
_geom_torsion_atom_site_label_3
_geom_torsion_atom_site_label_4
_geom_torsion
_geom_torsion_site_symmetry_1
_geom_torsion_site_symmetry_2
_geom_torsion_site_symmetry_3
_geom_torsion_site_symmetry_4
_geom_torsion_publ_flag
C1A C1 C2 C3 0.3(2) . . . . ?
C1 C2 C3 C4 -0.4(3) . . . . ?
C2 C3 C4 C4A 0.3(3) . . . . ?
C5A C5 C6 C7 0.3(3) . . . . ?
C5 C6 C7 C8 0.3(3) . . . . ?
C6 C7 C8 C8A -0.6(2) . . . . ?
O1 C9 C10 C11 -41.12(19) . . . . ?
C1A C9 C10 C11 -165.57(15) . . . . ?
C8A C9 C10 C11 81.24(18) . . . . ?
O1 C9 C10 C12 140.85(15) . . . . ?
C1A C9 C10 C12 16.4(2) . . . . ?
C8A C9 C10 C12 -96.79(18) . . . . ?
C12 C10 C11 C12 0.1(3) . . . 3_765 ?
C9 C10 C11 C12 -178.02(14) . . . 3_765 ?
C11 C10 C12 C11 -0.1(3) . . . 3_765 ?
C9 C10 C12 C11 177.97(15) . . . 3_765 ?
C2 C1 C1A C4A 0.0(2) . . . . ?
C2 C1 C1A C9 179.83(15) . . . . ?
O1 C9 C1A C1 -57.6(2) . . . . ?
C10 C9 C1A C1 63.0(2) . . . . ?
C8A C9 C1A C1 -178.13(16) . . . . ?
O1 C9 C1A C4A 122.26(14) . . . . ?
C10 C9 C1A C4A -117.09(15) . . . . ?
C8A C9 C1A C4A 1.74(16) . . . . ?
C3 C4 C4A C1A 0.0(2) . . . . ?
C3 C4 C4A C5A -178.52(17) . . . . ?
C1 C1A C4A C4 -0.1(2) . . . . ?
C9 C1A C4A C4 -179.97(14) . . . . ?
C1 C1A C4A C5A 178.71(14) . . . . ?
C9 C1A C4A C5A -1.17(18) . . . . ?
C6 C5 C5A C8A -0.5(2) . . . . ?
C6 C5 C5A C4A 177.43(16) . . . . ?
C4 C4A C5A C5 0.5(3) . . . . ?
C1A C4A C5A C5 -178.11(17) . . . . ?
C4 C4A C5A C8A 178.62(17) . . . . ?
C1A C4A C5A C8A 0.01(18) . . . . ?
C7 C8 C8A C5A 0.4(2) . . . . ?
C7 C8 C8A C9 -178.81(15) . . . . ?
C5 C5A C8A C8 0.2(2) . . . . ?
C4A C5A C8A C8 -178.21(14) . . . . ?
C5 C5A C8A C9 179.51(14) . . . . ?
C4A C5A C8A C9 1.15(18) . . . . ?
O1 C9 C8A C8 56.8(2) . . . . ?
C1A C9 C8A C8 177.56(16) . . . . ?
C10 C9 C8A C8 -61.8(2) . . . . ?
O1 C9 C8A C5A -122.53(14) . . . . ?
C1A C9 C8A C5A -1.73(16) . . . . ?
C10 C9 C8A C5A 118.96(14) . . . . ?
C6G N1G C2G C3G 0.4(3) . . . . ?
N1G C2G C3G C4G -0.9(3) . . . . ?
C2G C3G C4G C5G 0.6(3) . . . . ?
C3G C4G C5G C6G 0.2(3) . . . . ?
C2G N1G C6G C5G 0.4(3) . . . . ?
C4G C5G C6G N1G -0.7(3) . . . . ?
